data_7046298
loop_
_publ_author_name
'Saito, Masaichi'
'Matsunaga, Naoki'
'Hamada, Jumpei'
'Furukawa, Shunsuke'
'Minoura, Mao'
'Wegner, Susann'
'Barthel, Juri'
'Janiak, Christoph'

_publ_section_title
;
 Heterobimetallic triple-decker complexes derived from a dianionic
 aromatic stannole ligand.
;
_journal_issue 27
_journal_name_full 'Dalton transactions (Cambridge, England : 2003)'
_journal_page_first 8892
_journal_page_last 8896
_journal_paper_doi 10.1039/c8dt01455h
_journal_volume 47
_journal_year 2018
_chemical_formula_moiety '2(C46 H67 Rh Ru Si2 Sn), C4 H10 O'
_chemical_formula_sum 'C96 H144 O Rh2 Ru2 Si4 Sn2'
_chemical_formula_weight 2071.85
_space_group_IT_number 14
_space_group_name_Hall '-P 2yn'
_space_group_name_H-M_alt 'P 1 21/n 1'
_symmetry_cell_setting monoclinic
_symmetry_space_group_name_Hall '-P 2yn'
_symmetry_space_group_name_H-M 'P 1 21/n 1'
_atom_sites_solution_hydrogens geom
_atom_sites_solution_primary direct
_atom_sites_solution_secondary difmap
_audit_creation_method SHELXL-97
_audit_update_record
;
2017-11-28 deposited with the CCDC.
2018-05-09 downloaded from the CCDC.
;
_cell_angle_alpha 90.00
_cell_angle_beta 104.666(2)
_cell_angle_gamma 90.00
_cell_formula_units_Z 2
_cell_length_a 11.5013(16)
_cell_length_b 33.864(5)
_cell_length_c 11.9402(16)
_cell_measurement_reflns_used 6904
_cell_measurement_temperature 150(2)
_cell_measurement_theta_max 28.18
_cell_measurement_theta_min 2.28
_cell_volume 4498.9(11)
_computing_cell_refinement 'Bruker SAINT (Bruker 2008)'
_computing_data_collection 'Bruker APEX2 (Bruker 2008)'
_computing_data_reduction 'Bruker SAINT and XPREP (Bruker 2008)'
_computing_molecular_graphics 'XSHEL (Bruker, 2002)'
_computing_publication_material 'XCIF (Bruker, 2001)'
_computing_structure_refinement 'SHELXL97 (Sheldrick, 2008)'
_computing_structure_solution 'SHELXS97 (Sheldrick, 2008)'
_diffrn_ambient_temperature 150(2)
_diffrn_measured_fraction_theta_full 0.992
_diffrn_measured_fraction_theta_max 0.992
_diffrn_measurement_device_type 'Bruker APEXII CCD area-detector'
_diffrn_measurement_method '\f and \w'
_diffrn_radiation_monochromator 'Bruker Helios multilayer confocal mirror'
_diffrn_radiation_source 'Bruker TXS fine-focus rotating anode'
_diffrn_radiation_type MoK\a
_diffrn_radiation_wavelength 0.71073
_diffrn_reflns_av_R_equivalents 0.0373
_diffrn_reflns_av_sigmaI/netI 0.0495
_diffrn_reflns_limit_h_max 14
_diffrn_reflns_limit_h_min -12
_diffrn_reflns_limit_k_max 43
_diffrn_reflns_limit_k_min -41
_diffrn_reflns_limit_l_max 15
_diffrn_reflns_limit_l_min -14
_diffrn_reflns_number 24960
_diffrn_reflns_theta_full 27.00
_diffrn_reflns_theta_max 27.00
_diffrn_reflns_theta_min 1.20
_exptl_absorpt_coefficient_mu 1.331
_exptl_absorpt_correction_T_max 0.948
_exptl_absorpt_correction_T_min 0.938
_exptl_absorpt_correction_type multi-scan
_exptl_absorpt_process_details 'XPREP; Bruker AXS 2008'
_exptl_crystal_colour red
_exptl_crystal_density_diffrn 1.529
_exptl_crystal_density_method 'not measured'
_exptl_crystal_description cube
_exptl_crystal_F_000 2124
_exptl_crystal_size_max 0.06
_exptl_crystal_size_mid 0.04
_exptl_crystal_size_min 0.04
_refine_diff_density_max 0.548
_refine_diff_density_min -0.522
_refine_diff_density_rms 0.094
_refine_ls_extinction_method none
_refine_ls_goodness_of_fit_ref 1.002
_refine_ls_hydrogen_treatment constr
_refine_ls_matrix_type full
_refine_ls_number_parameters 519
_refine_ls_number_reflns 9828
_refine_ls_number_restraints 0
_refine_ls_restrained_S_all 1.002
_refine_ls_R_factor_all 0.0480
_refine_ls_R_factor_gt 0.0306
_refine_ls_shift/su_max 0.002
_refine_ls_shift/su_mean 0.000
_refine_ls_structure_factor_coef Fsqd
_refine_ls_weighting_details 'calc w=1/[\s^2^(Fo^2^)+(0.0261P)^2^+0.0000P] where P=(Fo^2^+2Fc^2^)/3'
_refine_ls_weighting_scheme calc
_refine_ls_wR_factor_gt 0.0580
_refine_ls_wR_factor_ref 0.0635
_reflns_number_gt 7709
_reflns_number_total 9828
_reflns_threshold_expression >2sigma(I)
_cod_data_source_file c8dt01455h2.cif
_cod_data_source_block mm876
_cod_depositor_comments
;
The following automatic conversions were performed:

'_refine_ls_hydrogen_treatment' value 'Constr' changed to 'constr'
according to
/home/data/users/saulius/crontab/automatic-downloads/rss-feeds/RSC/lib/dictionaries/cif_core.dic
dictionary named 'cif_core.dic' version 2.4.2 from 2011-04-26.

Automatic conversion script
Id: cif_fix_values 4973 2017-02-22 13:04:09Z antanas 

 Adding full bibliography for 7046297--7046298.cif.
;
_cod_original_cell_volume 4499.0(11)
_cod_original_sg_symbol_H-M 'P 21/n'
_cod_database_code 7046298

loop_
_symmetry_equiv_pos_as_xyz
'x, y, z'
'-x+1/2, y+1/2, -z+1/2'
'-x, -y, -z'
'x-1/2, -y-1/2, z-1/2'

loop_
_atom_site_label
_atom_site_type_symbol
_atom_site_fract_x
_atom_site_fract_y
_atom_site_fract_z
_atom_site_U_iso_or_equiv
_atom_site_adp_type
_atom_site_occupancy
_atom_site_symmetry_multiplicity
_atom_site_calc_flag
_atom_site_refinement_flags
_atom_site_disorder_assembly
_atom_site_disorder_group
Sn1 Sn 0.994260(18) 0.172180(6) 0.748266(17) 0.01628(5) Uani 1 1 d . . .
C1 C 0.9053(3) 0.11402(8) 0.7632(2) 0.0148(6) Uani 1 1 d . . .
C2 C 0.8059(3) 0.10429(8) 0.6659(2) 0.0157(6) Uani 1 1 d . . .
C3 C 0.7671(3) 0.13566(8) 0.5730(2) 0.0160(6) Uani 1 1 d . . .
C4 C 0.8383(3) 0.17089(8) 0.5877(2) 0.0163(6) Uani 1 1 d . . .
Rh1 Rh 0.96041(2) 0.115078(7) 0.576927(19) 0.01564(6) Uani 1 1 d . . .
C5 C 0.9914(3) 0.05665(9) 0.5189(3) 0.0226(7) Uani 1 1 d . . .
H5A H 0.9449 0.0360 0.5455 0.027 Uiso 1 1 calc R . .
C6 C 1.1228(3) 0.04584(10) 0.5326(3) 0.0295(8) Uani 1 1 d . . .
H6A H 1.1382 0.0436 0.4567 0.035 Uiso 1 1 calc R . .
H6B H 1.1387 0.0203 0.5704 0.035 Uiso 1 1 calc R . .
C7 C 1.2077(3) 0.07669(10) 0.6039(3) 0.0278(8) Uani 1 1 d . . .
H7A H 1.2321 0.0681 0.6839 0.033 Uiso 1 1 calc R . .
H7B H 1.2793 0.0785 0.5753 0.033 Uiso 1 1 calc R . .
C8 C 1.1508(3) 0.11690(9) 0.5987(3) 0.0237(7) Uani 1 1 d . . .
H8A H 1.1928 0.1349 0.6600 0.028 Uiso 1 1 calc R . .
C9 C 1.0920(3) 0.13613(10) 0.4947(3) 0.0237(7) Uani 1 1 d . . .
H9A H 1.1014 0.1649 0.4983 0.028 Uiso 1 1 calc R . .
C10 C 1.0882(3) 0.11899(10) 0.3759(3) 0.0319(8) Uani 1 1 d . . .
H10A H 1.1589 0.1028 0.3811 0.038 Uiso 1 1 calc R . .
H10B H 1.0900 0.1404 0.3223 0.038 Uiso 1 1 calc R . .
C11 C 0.9752(3) 0.09392(10) 0.3287(3) 0.0305(8) Uani 1 1 d . . .
H11A H 0.9146 0.1099 0.2769 0.037 Uiso 1 1 calc R . .
H11B H 0.9948 0.0720 0.2845 0.037 Uiso 1 1 calc R . .
C12 C 0.9251(3) 0.07817(9) 0.4246(2) 0.0235(7) Uani 1 1 d . . .
H12A H 0.8411 0.0697 0.3985 0.028 Uiso 1 1 calc R . .
C13 C 0.7488(3) 0.19872(10) 0.8871(3) 0.0278(8) Uani 1 1 d . . .
C14 C 0.7001(3) 0.16130(9) 0.9058(3) 0.0206(7) Uani 1 1 d . . .
C15 C 0.5964(3) 0.15447(9) 0.8147(3) 0.0211(7) Uani 1 1 d . . .
C16 C 0.5802(3) 0.18748(10) 0.7386(3) 0.0263(7) Uani 1 1 d . . .
C17 C 0.6724(3) 0.21496(9) 0.7845(3) 0.0301(8) Uani 1 1 d . . .
Si1 Si 0.98409(8) 0.07716(2) 0.87786(7) 0.01996(19) Uani 1 1 d . . .
C18 C 0.9003(3) 0.05564(10) 0.9806(3) 0.0307(8) Uani 1 1 d . . .
H18A H 0.8239 0.0457 0.9373 0.046 Uiso 1 1 calc R . .
H18B H 0.8880 0.0758 1.0331 0.046 Uiso 1 1 calc R . .
H18C H 0.9464 0.0345 1.0237 0.046 Uiso 1 1 calc R . .
C19 C 1.0265(3) 0.03314(9) 0.8022(3) 0.0277(7) Uani 1 1 d . . .
H19A H 1.0731 0.0152 0.8583 0.042 Uiso 1 1 calc R . .
H19B H 1.0731 0.0415 0.7502 0.042 Uiso 1 1 calc R . .
H19C H 0.9550 0.0201 0.7592 0.042 Uiso 1 1 calc R . .
C20 C 1.1286(3) 0.09714(9) 0.9819(3) 0.0245(7) Uani 1 1 d . . .
C21 C 1.1050(3) 0.13411(10) 1.0468(3) 0.0326(8) Uani 1 1 d . . .
H21A H 1.1784 0.1424 1.1000 0.049 Uiso 1 1 calc R . .
H21B H 1.0462 0.1282 1.0889 0.049 Uiso 1 1 calc R . .
H21C H 1.0757 0.1549 0.9924 0.049 Uiso 1 1 calc R . .
C22 C 1.2281(3) 0.10628(10) 0.9216(3) 0.0309(8) Uani 1 1 d . . .
H22A H 1.2018 0.1269 0.8656 0.046 Uiso 1 1 calc R . .
H22B H 1.2460 0.0830 0.8834 0.046 Uiso 1 1 calc R . .
H22C H 1.2989 0.1148 0.9780 0.046 Uiso 1 1 calc R . .
C23 C 1.1784(3) 0.06489(10) 1.0728(3) 0.0380(9) Uani 1 1 d . . .
H23A H 1.1830 0.0403 1.0343 0.057 Uiso 1 1 calc R . .
H23B H 1.1260 0.0620 1.1234 0.057 Uiso 1 1 calc R . .
H23C H 1.2572 0.0723 1.1172 0.057 Uiso 1 1 calc R . .
C24 C 0.7350(3) 0.06646(8) 0.6588(2) 0.0168(6) Uani 1 1 d . . .
C25 C 0.6873(3) 0.05671(9) 0.7510(3) 0.0226(7) Uani 1 1 d . . .
H25A H 0.6964 0.0742 0.8126 0.027 Uiso 1 1 calc R . .
C26 C 0.6263(3) 0.02146(10) 0.7534(3) 0.0345(9) Uani 1 1 d . . .
H26A H 0.5971 0.0153 0.8171 0.041 Uiso 1 1 calc R . .
C27 C 0.6093(3) -0.00428(10) 0.6619(3) 0.0338(8) Uani 1 1 d . . .
H27A H 0.5688 -0.0280 0.6631 0.041 Uiso 1 1 calc R . .
C28 C 0.6530(3) 0.00550(10) 0.5679(3) 0.0297(8) Uani 1 1 d . . .
H28A H 0.6406 -0.0116 0.5051 0.036 Uiso 1 1 calc R . .
C29 C 0.7151(3) 0.04043(9) 0.5659(3) 0.0220(7) Uani 1 1 d . . .
H29A H 0.7437 0.0465 0.5018 0.026 Uiso 1 1 calc R . .
C30 C 0.6575(3) 0.12822(8) 0.4757(2) 0.0175(6) Uani 1 1 d . . .
C31 C 0.5467(3) 0.12255(9) 0.4984(3) 0.0268(7) Uani 1 1 d . . .
H31A H 0.5415 0.1212 0.5748 0.032 Uiso 1 1 calc R . .
C32 C 0.4431(3) 0.11878(11) 0.4094(3) 0.0411(9) Uani 1 1 d . . .
H32A H 0.3692 0.1156 0.4265 0.049 Uiso 1 1 calc R . .
C33 C 0.4496(3) 0.11979(11) 0.2962(3) 0.0412(10) Uani 1 1 d . . .
H33A H 0.3800 0.1176 0.2365 0.049 Uiso 1 1 calc R . .
C34 C 0.5582(3) 0.12408(10) 0.2715(3) 0.0342(8) Uani 1 1 d . . .
H34A H 0.5629 0.1243 0.1949 0.041 Uiso 1 1 calc R . .
C35 C 0.6618(3) 0.12819(9) 0.3601(3) 0.0256(7) Uani 1 1 d . . .
H35A H 0.7355 0.1310 0.3422 0.031 Uiso 1 1 calc R . .
Si2 Si 0.81934(8) 0.21333(3) 0.48101(7) 0.02044(19) Uani 1 1 d . . .
C36 C 0.6609(3) 0.23120(10) 0.4406(3) 0.0318(8) Uani 1 1 d . . .
H36A H 0.6073 0.2090 0.4319 0.048 Uiso 1 1 calc R . .
H36B H 0.6462 0.2455 0.3689 0.048 Uiso 1 1 calc R . .
H36C H 0.6475 0.2483 0.5003 0.048 Uiso 1 1 calc R . .
C37 C 0.8555(3) 0.19854(11) 0.3401(3) 0.0338(8) Uani 1 1 d . . .
H37A H 0.7826 0.1917 0.2840 0.051 Uiso 1 1 calc R . .
H37B H 0.9086 0.1762 0.3535 0.051 Uiso 1 1 calc R . .
H37C H 0.8935 0.2202 0.3117 0.051 Uiso 1 1 calc R . .
C38 C 0.9246(3) 0.25752(9) 0.5328(3) 0.0269(7) Uani 1 1 d . . .
C39 C 0.9132(3) 0.27559(10) 0.6477(3) 0.0358(9) Uani 1 1 d . . .
H39A H 0.9225 0.2552 0.7052 0.054 Uiso 1 1 calc R . .
H39B H 0.8355 0.2876 0.6367 0.054 Uiso 1 1 calc R . .
H39C H 0.9744 0.2952 0.6728 0.054 Uiso 1 1 calc R . .
C40 C 0.8889(3) 0.29040(10) 0.4414(3) 0.0405(9) Uani 1 1 d . . .
H40A H 0.9384 0.3132 0.4660 0.061 Uiso 1 1 calc R . .
H40B H 0.8061 0.2973 0.4325 0.061 Uiso 1 1 calc R . .
H40C H 0.8999 0.2812 0.3687 0.061 Uiso 1 1 calc R . .
C41 C 1.0569(3) 0.24772(10) 0.5445(3) 0.0341(8) Uani 1 1 d . . .
H41A H 1.0660 0.2368 0.4730 0.051 Uiso 1 1 calc R . .
H41B H 1.0836 0.2288 0.6055 0.051 Uiso 1 1 calc R . .
H41C H 1.1041 0.2714 0.5622 0.051 Uiso 1 1 calc R . .
C42 C 0.8482(3) 0.21963(12) 0.9708(3) 0.0487(11) Uani 1 1 d . . .
H42A H 0.8158 0.2346 1.0242 0.073 Uiso 1 1 calc R . .
H42B H 0.8882 0.2371 0.9294 0.073 Uiso 1 1 calc R . .
H42C H 0.9047 0.2006 1.0127 0.073 Uiso 1 1 calc R . .
C43 C 0.7389(3) 0.13829(12) 1.0163(3) 0.0386(9) Uani 1 1 d . . .
H43A H 0.7052 0.1500 1.0742 0.058 Uiso 1 1 calc R . .
H43B H 0.8250 0.1386 1.0424 0.058 Uiso 1 1 calc R . .
H43C H 0.7114 0.1115 1.0031 0.058 Uiso 1 1 calc R . .
C44 C 0.5047(3) 0.12236(10) 0.8092(3) 0.0303(8) Uani 1 1 d . . .
H44A H 0.5345 0.1036 0.8699 0.045 Uiso 1 1 calc R . .
H44B H 0.4898 0.1093 0.7355 0.045 Uiso 1 1 calc R . .
H44C H 0.4313 0.1337 0.8186 0.045 Uiso 1 1 calc R . .
C45 C 0.4699(3) 0.19594(12) 0.6423(3) 0.0443(10) Uani 1 1 d . . .
H45A H 0.4249 0.2170 0.6653 0.066 Uiso 1 1 calc R . .
H45B H 0.4208 0.1727 0.6264 0.066 Uiso 1 1 calc R . .
H45C H 0.4937 0.2036 0.5740 0.066 Uiso 1 1 calc R . .
C46 C 0.6704(4) 0.25776(10) 0.7506(4) 0.0578(13) Uani 1 1 d . . .
H46A H 0.6491 0.2599 0.6677 0.087 Uiso 1 1 calc R . .
H46B H 0.7485 0.2691 0.7813 0.087 Uiso 1 1 calc R . .
H46C H 0.6124 0.2716 0.7811 0.087 Uiso 1 1 calc R . .
C47 C 0.6559(19) 0.0198(7) 0.160(2) 0.057(6) Uani 0.50 1 d P A 2
H47A H 0.6370 -0.0019 0.2040 0.086 Uiso 0.50 1 calc PR A 2
H47B H 0.6827 0.0419 0.2104 0.086 Uiso 0.50 1 calc PR A 2
H47C H 0.7183 0.0121 0.1242 0.086 Uiso 0.50 1 calc PR A 2
C48 C 0.5464(8) 0.0313(2) 0.0686(8) 0.047(2) Uani 0.50 1 d P A 2
H48A H 0.4861 0.0415 0.1050 0.057 Uiso 0.50 1 calc PR A 2
H48B H 0.5668 0.0521 0.0212 0.057 Uiso 0.50 1 calc PR A 2
O1 O 0.5000 0.0000 0.0000 0.0438(9) Uani 1 2 d S . .
C49 C 0.645(2) 0.0320(7) 0.156(2) 0.070(8) Uani 0.50 1 d P A 1
H49A H 0.6515 0.0533 0.1048 0.105 Uiso 0.50 1 calc PR A 1
H49B H 0.7223 0.0276 0.2089 0.105 Uiso 0.50 1 calc PR A 1
H49C H 0.5876 0.0386 0.1984 0.105 Uiso 0.50 1 calc PR A 1
C50 C 0.6047(9) -0.0060(3) 0.0841(9) 0.054(2) Uani 0.50 1 d P A 1
H50A H 0.6674 -0.0143 0.0481 0.065 Uiso 0.50 1 calc PR A 1
H50B H 0.5927 -0.0270 0.1353 0.065 Uiso 0.50 1 calc PR A 1
Ru1 Ru 0.75893(2) 0.160266(7) 0.74258(2) 0.01511(6) Uani 1 1 d . . .

loop_
_atom_site_aniso_label
_atom_site_aniso_U_11
_atom_site_aniso_U_22
_atom_site_aniso_U_33
_atom_site_aniso_U_23
_atom_site_aniso_U_13
_atom_site_aniso_U_12
Sn1 0.01705(11) 0.01543(10) 0.01573(10) -0.00041(8) 0.00299(8) -0.00344(8)
C1 0.0171(15) 0.0136(15) 0.0150(14) -0.0001(12) 0.0064(12) -0.0018(11)
C2 0.0199(16) 0.0133(15) 0.0156(15) 0.0001(12) 0.0077(12) 0.0003(12)
C3 0.0158(16) 0.0191(16) 0.0130(14) 0.0002(12) 0.0033(12) 0.0018(12)
C4 0.0159(15) 0.0180(15) 0.0163(14) -0.0003(12) 0.0065(12) 0.0007(12)
Rh1 0.01476(12) 0.01802(12) 0.01464(12) -0.00139(9) 0.00465(9) -0.00100(9)
C5 0.0269(18) 0.0163(16) 0.0257(17) -0.0084(13) 0.0086(14) -0.0013(13)
C6 0.0253(19) 0.0296(19) 0.0347(19) -0.0053(16) 0.0095(15) 0.0049(14)
C7 0.0155(17) 0.037(2) 0.0313(19) -0.0044(15) 0.0065(14) 0.0004(14)
C8 0.0183(17) 0.0277(18) 0.0278(17) -0.0073(14) 0.0110(14) -0.0040(13)
C9 0.0230(18) 0.0280(18) 0.0243(17) -0.0017(14) 0.0139(14) -0.0066(13)
C10 0.031(2) 0.042(2) 0.0276(18) 0.0013(16) 0.0174(16) -0.0008(16)
C11 0.028(2) 0.045(2) 0.0201(17) -0.0079(15) 0.0101(15) 0.0028(16)
C12 0.0223(18) 0.0293(18) 0.0198(16) -0.0122(14) 0.0068(14) -0.0028(13)
C13 0.0274(19) 0.0292(19) 0.0325(19) -0.0150(15) 0.0178(15) -0.0068(14)
C14 0.0220(17) 0.0234(17) 0.0193(15) -0.0027(13) 0.0110(13) 0.0019(13)
C15 0.0223(17) 0.0226(17) 0.0226(16) -0.0027(13) 0.0135(14) 0.0021(13)
C16 0.0251(18) 0.0315(19) 0.0272(18) 0.0040(15) 0.0154(15) 0.0111(14)
C17 0.041(2) 0.0196(17) 0.039(2) -0.0012(15) 0.0285(17) 0.0008(15)
Si1 0.0228(5) 0.0180(5) 0.0173(4) 0.0038(3) 0.0018(4) -0.0015(3)
C18 0.039(2) 0.0283(19) 0.0243(17) 0.0102(15) 0.0065(15) -0.0049(15)
C19 0.0288(19) 0.0236(18) 0.0279(18) 0.0040(15) 0.0020(15) 0.0032(14)
C20 0.0281(19) 0.0216(17) 0.0199(16) 0.0026(13) -0.0011(14) -0.0009(13)
C21 0.035(2) 0.037(2) 0.0205(17) 0.0002(15) -0.0029(15) -0.0062(16)
C22 0.0230(18) 0.034(2) 0.0312(19) 0.0043(16) -0.0015(15) -0.0002(15)
C23 0.040(2) 0.036(2) 0.0292(19) 0.0133(17) -0.0067(17) -0.0015(17)
C24 0.0162(16) 0.0137(15) 0.0201(15) 0.0011(12) 0.0038(13) 0.0011(12)
C25 0.0232(17) 0.0196(17) 0.0252(17) -0.0004(13) 0.0065(14) -0.0049(13)
C26 0.037(2) 0.031(2) 0.036(2) 0.0074(16) 0.0121(17) -0.0122(16)
C27 0.031(2) 0.0180(18) 0.049(2) 0.0012(16) 0.0042(17) -0.0092(14)
C28 0.0232(18) 0.0226(18) 0.041(2) -0.0122(16) 0.0029(16) -0.0023(14)
C29 0.0179(16) 0.0209(17) 0.0278(17) -0.0022(14) 0.0070(14) -0.0013(12)
C30 0.0193(16) 0.0112(14) 0.0201(15) 0.0016(12) 0.0015(13) 0.0002(12)
C31 0.0218(18) 0.0311(19) 0.0251(17) 0.0046(15) 0.0016(14) -0.0051(14)
C32 0.024(2) 0.041(2) 0.052(3) 0.0058(19) -0.0006(18) -0.0070(16)
C33 0.032(2) 0.042(2) 0.036(2) 0.0017(18) -0.0153(17) -0.0068(17)
C34 0.040(2) 0.031(2) 0.0225(18) 0.0005(15) -0.0080(16) 0.0040(16)
C35 0.0307(19) 0.0234(17) 0.0215(16) 0.0003(14) 0.0042(14) -0.0001(14)
Si2 0.0230(5) 0.0207(5) 0.0182(4) 0.0061(4) 0.0064(4) -0.0003(4)
C36 0.031(2) 0.034(2) 0.0295(19) 0.0084(16) 0.0047(16) 0.0054(15)
C37 0.042(2) 0.038(2) 0.0236(18) 0.0070(16) 0.0116(16) -0.0002(17)
C38 0.033(2) 0.0188(17) 0.0301(18) 0.0068(14) 0.0103(15) -0.0045(14)
C39 0.042(2) 0.0243(19) 0.042(2) -0.0053(16) 0.0110(18) -0.0079(16)
C40 0.049(2) 0.026(2) 0.048(2) 0.0139(18) 0.0141(19) -0.0062(17)
C41 0.032(2) 0.029(2) 0.045(2) 0.0048(17) 0.0157(17) -0.0096(15)
C42 0.035(2) 0.064(3) 0.055(3) -0.038(2) 0.025(2) -0.0191(19)
C43 0.040(2) 0.058(3) 0.0195(18) 0.0024(17) 0.0103(16) 0.0091(19)
C44 0.0246(19) 0.033(2) 0.038(2) -0.0052(16) 0.0163(16) -0.0033(15)
C45 0.039(2) 0.057(3) 0.040(2) 0.015(2) 0.0168(18) 0.0233(19)
C46 0.089(4) 0.020(2) 0.089(3) 0.002(2) 0.068(3) 0.006(2)
C47 0.033(7) 0.047(14) 0.094(12) 0.010(10) 0.021(7) -0.004(7)
C48 0.050(6) 0.038(5) 0.058(6) 0.013(4) 0.021(5) -0.004(4)
O1 0.047(3) 0.035(2) 0.056(3) 0.010(2) 0.024(2) 0.0065(19)
C49 0.104(17) 0.048(14) 0.070(12) -0.017(10) 0.042(12) -0.012(10)
C50 0.055(6) 0.042(5) 0.075(7) 0.009(5) 0.036(5) 0.013(5)
Ru1 0.01693(13) 0.01385(12) 0.01611(12) -0.00078(9) 0.00705(10) -0.00103(9)

loop_
_atom_type_symbol
_atom_type_description
_atom_type_scat_dispersion_real
_atom_type_scat_dispersion_imag
_atom_type_scat_source
C C 0.0033 0.0016 'International Tables Vol C Tables 4.2.6.8 and 6.1.1.4'
H H 0.0000 0.0000 'International Tables Vol C Tables 4.2.6.8 and 6.1.1.4'
O O 0.0106 0.0060 'International Tables Vol C Tables 4.2.6.8 and 6.1.1.4'
Si Si 0.0817 0.0704 'International Tables Vol C Tables 4.2.6.8 and 6.1.1.4'
Ru Ru -1.2594 0.8363 'International Tables Vol C Tables 4.2.6.8 and 6.1.1.4'
Rh Rh -1.1178 0.9187 'International Tables Vol C Tables 4.2.6.8 and 6.1.1.4'
Sn Sn -0.6537 1.4246 'International Tables Vol C Tables 4.2.6.8 and 6.1.1.4'

loop_
_geom_angle_atom_site_label_1
_geom_angle_atom_site_label_2
_geom_angle_atom_site_label_3
_geom_angle
_geom_angle_site_symmetry_1
_geom_angle_site_symmetry_3
C1 Sn1 C4 76.82(10) . .
C1 Sn1 Ru1 53.27(7) . .
C4 Sn1 Ru1 53.67(7) . .
C1 Sn1 Rh1 57.67(7) . .
C4 Sn1 Rh1 55.23(7) . .
Ru1 Sn1 Rh1 85.707(9) . .
C2 C1 Si1 124.3(2) . .
C2 C1 Sn1 114.77(18) . .
Si1 C1 Sn1 119.25(14) . .
C2 C1 Ru1 69.85(16) . .
Si1 C1 Ru1 137.42(13) . .
Sn1 C1 Ru1 74.11(9) . .
C2 C1 Rh1 67.04(14) . .
Si1 C1 Rh1 118.34(13) . .
Sn1 C1 Rh1 71.89(7) . .
Ru1 C1 Rh1 104.22(10) . .
C1 C2 C24 123.0(2) . .
C1 C2 C3 116.9(2) . .
C24 C2 C3 119.9(2) . .
C1 C2 Ru1 72.62(15) . .
C24 C2 Ru1 124.12(19) . .
C3 C2 Ru1 69.42(15) . .
C1 C2 Rh1 77.89(16) . .
C24 C2 Rh1 125.02(19) . .
C3 C2 Rh1 70.87(14) . .
Ru1 C2 Rh1 110.33(12) . .
C4 C3 C30 125.1(2) . .
C4 C3 C2 116.1(2) . .
C30 C3 C2 118.7(2) . .
C4 C3 Ru1 74.32(16) . .
C30 C3 Ru1 123.23(19) . .
C2 C3 Ru1 70.60(14) . .
C4 C3 Rh1 74.51(16) . .
C30 C3 Rh1 125.27(19) . .
C2 C3 Rh1 70.89(15) . .
Ru1 C3 Rh1 110.94(12) . .
C3 C4 Si2 125.8(2) . .
C3 C4 Sn1 115.10(19) . .
Si2 C4 Sn1 118.98(14) . .
C3 C4 Ru1 68.63(15) . .
Si2 C4 Ru1 131.35(14) . .
Sn1 C4 Ru1 73.27(8) . .
C3 C4 Rh1 70.01(16) . .
Si2 C4 Rh1 122.34(13) . .
Sn1 C4 Rh1 73.11(8) . .
Ru1 C4 Rh1 106.30(11) . .
C9 Rh1 C8 38.72(11) . .
C9 Rh1 C5 87.96(12) . .
C8 Rh1 C5 79.52(12) . .
C9 Rh1 C12 79.01(12) . .
C8 Rh1 C12 95.04(12) . .
C5 Rh1 C12 37.73(11) . .
C9 Rh1 C3 132.94(11) . .
C8 Rh1 C3 160.08(11) . .
C5 Rh1 C3 120.34(11) . .
C12 Rh1 C3 100.48(11) . .
C9 Rh1 C2 169.34(11) . .
C8 Rh1 C2 145.92(11) . .
C5 Rh1 C2 102.18(11) . .
C12 Rh1 C2 106.98(11) . .
C3 Rh1 C2 38.24(9) . .
C9 Rh1 C4 104.95(11) . .
C8 Rh1 C4 124.82(11) . .
C5 Rh1 C4 153.51(11) . .
C12 Rh1 C4 121.19(11) . .
C3 Rh1 C4 35.48(10) . .
C2 Rh1 C4 64.44(10) . .
C9 Rh1 C1 142.98(11) . .
C8 Rh1 C1 112.33(11) . .
C5 Rh1 C1 112.23(10) . .
C12 Rh1 C1 135.71(11) . .
C3 Rh1 C1 63.77(9) . .
C2 Rh1 C1 35.07(9) . .
C4 Rh1 C1 70.86(9) . .
C9 Rh1 Sn1 97.10(8) . .
C8 Rh1 Sn1 86.67(8) . .
C5 Rh1 Sn1 150.97(8) . .
C12 Rh1 Sn1 170.97(9) . .
C3 Rh1 Sn1 76.10(7) . .
C2 Rh1 Sn1 75.66(7) . .
C4 Rh1 Sn1 51.66(7) . .
C1 Rh1 Sn1 50.45(6) . .
C12 C5 C6 122.5(3) . .
C12 C5 Rh1 71.25(17) . .
C6 C5 Rh1 115.2(2) . .
C12 C5 H5A 113.7 . .
C6 C5 H5A 113.7 . .
Rh1 C5 H5A 113.7 . .
C5 C6 C7 111.8(3) . .
C5 C6 H6A 109.3 . .
C7 C6 H6A 109.3 . .
C5 C6 H6B 109.3 . .
C7 C6 H6B 109.3 . .
H6A C6 H6B 107.9 . .
C8 C7 C6 112.6(3) . .
C8 C7 H7A 109.1 . .
C6 C7 H7A 109.1 . .
C8 C7 H7B 109.1 . .
C6 C7 H7B 109.1 . .
H7A C7 H7B 107.8 . .
C9 C8 C7 124.0(3) . .
C9 C8 Rh1 70.08(17) . .
C7 C8 Rh1 113.6(2) . .
C9 C8 H8A 113.9 . .
C7 C8 H8A 113.9 . .
Rh1 C8 H8A 113.9 . .
C8 C9 C10 122.5(3) . .
C8 C9 Rh1 71.20(16) . .
C10 C9 Rh1 116.5(2) . .
C8 C9 H9A 113.4 . .
C10 C9 H9A 113.4 . .
Rh1 C9 H9A 113.4 . .
C9 C10 C11 112.0(3) . .
C9 C10 H10A 109.2 . .
C11 C10 H10A 109.2 . .
C9 C10 H10B 109.2 . .
C11 C10 H10B 109.2 . .
H10A C10 H10B 107.9 . .
C12 C11 C10 111.6(3) . .
C12 C11 H11A 109.3 . .
C10 C11 H11A 109.3 . .
C12 C11 H11B 109.3 . .
C10 C11 H11B 109.3 . .
H11A C11 H11B 108.0 . .
C5 C12 C11 124.2(3) . .
C5 C12 Rh1 71.02(16) . .
C11 C12 Rh1 114.2(2) . .
C5 C12 H12A 113.5 . .
C11 C12 H12A 113.5 . .
Rh1 C12 H12A 113.5 . .
C17 C13 C14 107.3(3) . .
C17 C13 C42 126.4(3) . .
C14 C13 C42 125.5(3) . .
C17 C13 Ru1 72.30(18) . .
C14 C13 Ru1 72.34(17) . .
C42 C13 Ru1 128.7(2) . .
C15 C14 C13 108.2(3) . .
C15 C14 C43 126.7(3) . .
C13 C14 C43 123.9(3) . .
C15 C14 Ru1 72.94(16) . .
C13 C14 Ru1 69.93(16) . .
C43 C14 Ru1 132.5(2) . .
C14 C15 C16 108.1(3) . .
C14 C15 C44 126.6(3) . .
C16 C15 C44 124.3(3) . .
C14 C15 Ru1 70.19(16) . .
C16 C15 Ru1 71.06(16) . .
C44 C15 Ru1 133.3(2) . .
C17 C16 C15 107.8(3) . .
C17 C16 C45 125.0(3) . .
C15 C16 C45 125.8(3) . .
C17 C16 Ru1 70.63(19) . .
C15 C16 Ru1 72.08(17) . .
C45 C16 Ru1 133.1(2) . .
C16 C17 C13 108.5(3) . .
C16 C17 C46 124.9(4) . .
C13 C17 C46 124.6(4) . .
C16 C17 Ru1 72.45(18) . .
C13 C17 Ru1 69.97(18) . .
C46 C17 Ru1 136.1(2) . .
C19 Si1 C18 104.17(15) . .
C19 Si1 C1 108.05(13) . .
C18 Si1 C1 119.48(14) . .
C19 Si1 C20 107.66(15) . .
C18 Si1 C20 102.44(14) . .
C1 Si1 C20 114.12(13) . .
Si1 C18 H18A 109.5 . .
Si1 C18 H18B 109.5 . .
H18A C18 H18B 109.5 . .
Si1 C18 H18C 109.5 . .
H18A C18 H18C 109.5 . .
H18B C18 H18C 109.5 . .
Si1 C19 H19A 109.5 . .
Si1 C19 H19B 109.5 . .
H19A C19 H19B 109.5 . .
Si1 C19 H19C 109.5 . .
H19A C19 H19C 109.5 . .
H19B C19 H19C 109.5 . .
C22 C20 C21 108.8(3) . .
C22 C20 C23 106.6(3) . .
C21 C20 C23 107.7(3) . .
C22 C20 Si1 113.2(2) . .
C21 C20 Si1 112.3(2) . .
C23 C20 Si1 108.1(2) . .
C20 C21 H21A 109.5 . .
C20 C21 H21B 109.5 . .
H21A C21 H21B 109.5 . .
C20 C21 H21C 109.5 . .
H21A C21 H21C 109.5 . .
H21B C21 H21C 109.5 . .
C20 C22 H22A 109.5 . .
C20 C22 H22B 109.5 . .
H22A C22 H22B 109.5 . .
C20 C22 H22C 109.5 . .
H22A C22 H22C 109.5 . .
H22B C22 H22C 109.5 . .
C20 C23 H23A 109.5 . .
C20 C23 H23B 109.5 . .
H23A C23 H23B 109.5 . .
C20 C23 H23C 109.5 . .
H23A C23 H23C 109.5 . .
H23B C23 H23C 109.5 . .
C25 C24 C29 117.6(3) . .
C25 C24 C2 118.3(3) . .
C29 C24 C2 124.1(2) . .
C24 C25 C26 121.6(3) . .
C24 C25 H25A 119.2 . .
C26 C25 H25A 119.2 . .
C27 C26 C25 120.0(3) . .
C27 C26 H26A 120.0 . .
C25 C26 H26A 120.0 . .
C26 C27 C28 119.1(3) . .
C26 C27 H27A 120.4 . .
C28 C27 H27A 120.4 . .
C27 C28 C29 120.9(3) . .
C27 C28 H28A 119.5 . .
C29 C28 H28A 119.5 . .
C28 C29 C24 120.6(3) . .
C28 C29 H29A 119.7 . .
C24 C29 H29A 119.7 . .
C31 C30 C35 117.4(3) . .
C31 C30 C3 120.4(3) . .
C35 C30 C3 122.1(3) . .
C30 C31 C32 121.2(3) . .
C30 C31 H31A 119.4 . .
C32 C31 H31A 119.4 . .
C33 C32 C31 120.2(4) . .
C33 C32 H32A 119.9 . .
C31 C32 H32A 119.9 . .
C34 C33 C32 119.8(3) . .
C34 C33 H33A 120.1 . .
C32 C33 H33A 120.1 . .
C33 C34 C35 120.3(3) . .
C33 C34 H34A 119.9 . .
C35 C34 H34A 119.9 . .
C34 C35 C30 121.1(3) . .
C34 C35 H35A 119.4 . .
C30 C35 H35A 119.4 . .
C36 Si2 C4 110.99(14) . .
C36 Si2 C37 105.99(16) . .
C4 Si2 C37 112.43(14) . .
C36 Si2 C38 108.94(16) . .
C4 Si2 C38 114.67(14) . .
C37 Si2 C38 103.23(15) . .
Si2 C36 H36A 109.5 . .
Si2 C36 H36B 109.5 . .
H36A C36 H36B 109.5 . .
Si2 C36 H36C 109.5 . .
H36A C36 H36C 109.5 . .
H36B C36 H36C 109.5 . .
Si2 C37 H37A 109.5 . .
Si2 C37 H37B 109.5 . .
H37A C37 H37B 109.5 . .
Si2 C37 H37C 109.5 . .
H37A C37 H37C 109.5 . .
H37B C37 H37C 109.5 . .
C41 C38 C39 108.2(3) . .
C41 C38 C40 107.6(3) . .
C39 C38 C40 106.1(3) . .
C41 C38 Si2 113.0(2) . .
C39 C38 Si2 114.0(2) . .
C40 C38 Si2 107.5(2) . .
C38 C39 H39A 109.5 . .
C38 C39 H39B 109.5 . .
H39A C39 H39B 109.5 . .
C38 C39 H39C 109.5 . .
H39A C39 H39C 109.5 . .
H39B C39 H39C 109.5 . .
C38 C40 H40A 109.5 . .
C38 C40 H40B 109.5 . .
H40A C40 H40B 109.5 . .
C38 C40 H40C 109.5 . .
H40A C40 H40C 109.5 . .
H40B C40 H40C 109.5 . .
C38 C41 H41A 109.5 . .
C38 C41 H41B 109.5 . .
H41A C41 H41B 109.5 . .
C38 C41 H41C 109.5 . .
H41A C41 H41C 109.5 . .
H41B C41 H41C 109.5 . .
C13 C42 H42A 109.5 . .
C13 C42 H42B 109.5 . .
H42A C42 H42B 109.5 . .
C13 C42 H42C 109.5 . .
H42A C42 H42C 109.5 . .
H42B C42 H42C 109.5 . .
C14 C43 H43A 109.5 . .
C14 C43 H43B 109.5 . .
H43A C43 H43B 109.5 . .
C14 C43 H43C 109.5 . .
H43A C43 H43C 109.5 . .
H43B C43 H43C 109.5 . .
C15 C44 H44A 109.5 . .
C15 C44 H44B 109.5 . .
H44A C44 H44B 109.5 . .
C15 C44 H44C 109.5 . .
H44A C44 H44C 109.5 . .
H44B C44 H44C 109.5 . .
C16 C45 H45A 109.5 . .
C16 C45 H45B 109.5 . .
H45A C45 H45B 109.5 . .
C16 C45 H45C 109.5 . .
H45A C45 H45C 109.5 . .
H45B C45 H45C 109.5 . .
C17 C46 H46A 109.5 . .
C17 C46 H46B 109.5 . .
H46A C46 H46B 109.5 . .
C17 C46 H46C 109.5 . .
H46A C46 H46C 109.5 . .
H46B C46 H46C 109.5 . .
C48 C47 H47A 109.5 . .
C48 C47 H47B 109.5 . .
H47A C47 H47B 109.5 . .
C48 C47 H47C 109.5 . .
H47A C47 H47C 109.5 . .
H47B C47 H47C 109.5 . .
O1 C48 C47 111.4(11) . .
O1 C48 H48A 109.3 . .
C47 C48 H48A 109.3 . .
O1 C48 H48B 109.3 . .
C47 C48 H48B 109.3 . .
H48A C48 H48B 108.0 . .
C48 O1 C48 180.0(9) . 3_655
C48 O1 C50 117.5(5) . 3_655
C48 O1 C50 62.5(5) 3_655 3_655
C48 O1 C50 62.5(5) . .
C48 O1 C50 117.5(5) 3_655 .
C50 O1 C50 180.0(12) 3_655 .
O1 C50 C49 111.5(12) . .
O1 C50 H50A 109.3 . .
C49 C50 H50A 109.3 . .
O1 C50 H50B 109.3 . .
C49 C50 H50B 109.3 . .
H50A C50 H50B 108.0 . .
C13 Ru1 C3 165.57(12) . .
C13 Ru1 C17 37.73(12) . .
C3 Ru1 C17 130.23(12) . .
C13 Ru1 C14 37.73(11) . .
C3 Ru1 C14 154.46(11) . .
C17 Ru1 C14 62.29(11) . .
C13 Ru1 C2 153.67(12) . .
C3 Ru1 C2 39.98(10) . .
C17 Ru1 C2 166.20(12) . .
C14 Ru1 C2 122.22(10) . .
C13 Ru1 C16 62.64(12) . .
C3 Ru1 C16 112.74(11) . .
C17 Ru1 C16 36.92(12) . .
C14 Ru1 C16 61.99(11) . .
C2 Ru1 C16 131.04(12) . .
C13 Ru1 C15 62.36(11) . .
C3 Ru1 C15 123.20(11) . .
C17 Ru1 C15 61.60(11) . .
C14 Ru1 C15 36.86(11) . .
C2 Ru1 C15 113.13(11) . .
C16 Ru1 C15 36.86(11) . .
C13 Ru1 C1 120.78(12) . .
C3 Ru1 C1 68.70(10) . .
C17 Ru1 C1 156.27(12) . .
C14 Ru1 C1 107.38(10) . .
C2 Ru1 C1 37.53(10) . .
C16 Ru1 C1 159.72(11) . .
C15 Ru1 C1 124.26(10) . .
C13 Ru1 C4 130.96(11) . .
C3 Ru1 C4 37.05(10) . .
C17 Ru1 C4 110.14(11) . .
C14 Ru1 C4 168.48(11) . .
C2 Ru1 C4 67.32(10) . .
C16 Ru1 C4 117.99(11) . .
C15 Ru1 C4 149.37(11) . .
C1 Ru1 C4 76.07(10) . .
C13 Ru1 Sn1 98.25(8) . .
C3 Ru1 Sn1 78.82(7) . .
C17 Ru1 Sn1 111.76(9) . .
C14 Ru1 Sn1 119.90(8) . .
C2 Ru1 Sn1 78.09(7) . .
C16 Ru1 Sn1 147.20(9) . .
C15 Ru1 Sn1 156.75(8) . .
C1 Ru1 Sn1 52.61(7) . .
C4 Ru1 Sn1 53.07(7) . .

loop_
_geom_bond_atom_site_label_1
_geom_bond_atom_site_label_2
_geom_bond_distance
_geom_bond_site_symmetry_2
Sn1 C1 2.247(3) .
Sn1 C4 2.270(3) .
Sn1 Ru1 2.7203(5) .
Sn1 Rh1 2.7700(4) .
C1 C2 1.447(4) .
C1 Si1 1.904(3) .
C1 Ru1 2.267(3) .
C1 Rh1 2.463(3) .
C2 C24 1.509(4) .
C2 C3 1.519(4) .
C2 Ru1 2.230(3) .
C2 Rh1 2.319(3) .
C3 C4 1.432(4) .
C3 C30 1.504(4) .
C3 Ru1 2.213(3) .
C3 Rh1 2.319(3) .
C4 Si2 1.896(3) .
C4 Ru1 2.288(3) .
C4 Rh1 2.378(3) .
Rh1 C9 2.125(3) .
Rh1 C8 2.139(3) .
Rh1 C5 2.156(3) .
Rh1 C12 2.159(3) .
C5 C12 1.395(4) .
C5 C6 1.522(4) .
C5 H5A 0.9800 .
C6 C7 1.532(4) .
C6 H6A 0.9700 .
C6 H6B 0.9700 .
C7 C8 1.505(4) .
C7 H7A 0.9700 .
C7 H7B 0.9700 .
C8 C9 1.413(4) .
C8 H8A 0.9800 .
C9 C10 1.524(4) .
C9 H9A 0.9800 .
C10 C11 1.535(5) .
C10 H10A 0.9700 .
C10 H10B 0.9700 .
C11 C12 1.504(4) .
C11 H11A 0.9700 .
C11 H11B 0.9700 .
C12 H12A 0.9800 .
C13 C17 1.425(5) .
C13 C14 1.426(4) .
C13 C42 1.493(5) .
C13 Ru1 2.188(3) .
C14 C15 1.415(4) .
C14 C43 1.499(4) .
C14 Ru1 2.220(3) .
C15 C16 1.422(4) .
C15 C44 1.505(4) .
C15 Ru1 2.256(3) .
C16 C17 1.413(5) .
C16 C45 1.509(5) .
C16 Ru1 2.242(3) .
C17 C46 1.504(5) .
C17 Ru1 2.219(3) .
Si1 C19 1.871(3) .
Si1 C18 1.888(3) .
Si1 C20 1.928(3) .
C18 H18A 0.9600 .
C18 H18B 0.9600 .
C18 H18C 0.9600 .
C19 H19A 0.9600 .
C19 H19B 0.9600 .
C19 H19C 0.9600 .
C20 C22 1.530(4) .
C20 C21 1.533(4) .
C20 C23 1.544(4) .
C21 H21A 0.9600 .
C21 H21B 0.9600 .
C21 H21C 0.9600 .
C22 H22A 0.9600 .
C22 H22B 0.9600 .
C22 H22C 0.9600 .
C23 H23A 0.9600 .
C23 H23B 0.9600 .
C23 H23C 0.9600 .
C24 C25 1.388(4) .
C24 C29 1.390(4) .
C25 C26 1.388(4) .
C25 H25A 0.9300 .
C26 C27 1.373(5) .
C26 H26A 0.9300 .
C27 C28 1.381(5) .
C27 H27A 0.9300 .
C28 C29 1.385(4) .
C28 H28A 0.9300 .
C29 H29A 0.9300 .
C30 C31 1.382(4) .
C30 C35 1.394(4) .
C31 C32 1.387(5) .
C31 H31A 0.9300 .
C32 C33 1.373(5) .
C32 H32A 0.9300 .
C33 C34 1.362(5) .
C33 H33A 0.9300 .
C34 C35 1.386(4) .
C34 H34A 0.9300 .
C35 H35A 0.9300 .
Si2 C36 1.864(3) .
Si2 C37 1.899(3) .
Si2 C38 1.926(3) .
C36 H36A 0.9600 .
C36 H36B 0.9600 .
C36 H36C 0.9600 .
C37 H37A 0.9600 .
C37 H37B 0.9600 .
C37 H37C 0.9600 .
C38 C41 1.529(5) .
C38 C39 1.538(4) .
C38 C40 1.540(4) .
C39 H39A 0.9600 .
C39 H39B 0.9600 .
C39 H39C 0.9600 .
C40 H40A 0.9600 .
C40 H40B 0.9600 .
C40 H40C 0.9600 .
C41 H41A 0.9600 .
C41 H41B 0.9600 .
C41 H41C 0.9600 .
C42 H42A 0.9600 .
C42 H42B 0.9600 .
C42 H42C 0.9600 .
C43 H43A 0.9600 .
C43 H43B 0.9600 .
C43 H43C 0.9600 .
C44 H44A 0.9600 .
C44 H44B 0.9600 .
C44 H44C 0.9600 .
C45 H45A 0.9600 .
C45 H45B 0.9600 .
C45 H45C 0.9600 .
C46 H46A 0.9600 .
C46 H46B 0.9600 .
C46 H46C 0.9600 .
C47 C48 1.49(3) .
C47 H47A 0.9600 .
C47 H47B 0.9600 .
C47 H47C 0.9600 .
C48 O1 1.363(9) .
C48 H48A 0.9700 .
C48 H48B 0.9700 .
O1 C48 1.363(9) 3_655
O1 C50 1.374(10) 3_655
O1 C50 1.374(10) .
C49 C50 1.55(3) .
C49 H49A 0.9600 .
C49 H49B 0.9600 .
C49 H49C 0.9600 .
C50 H50A 0.9700 .
C50 H50B 0.9700 .

loop_
_geom_torsion_atom_site_label_1
_geom_torsion_atom_site_label_2
_geom_torsion_atom_site_label_3
_geom_torsion_atom_site_label_4
_geom_torsion
_geom_torsion_site_symmetry_1
_geom_torsion_site_symmetry_4
C4 Sn1 C1 C2 4.05(19) . .
Ru1 Sn1 C1 C2 58.28(18) . .
Rh1 Sn1 C1 C2 -52.92(17) . .
C4 Sn1 C1 Si1 169.88(16) . .
Ru1 Sn1 C1 Si1 -135.89(17) . .
Rh1 Sn1 C1 Si1 112.90(15) . .
C4 Sn1 C1 Ru1 -54.23(8) . .
Rh1 Sn1 C1 Ru1 -111.21(8) . .
C4 Sn1 C1 Rh1 56.97(8) . .
Ru1 Sn1 C1 Rh1 111.21(8) . .
Si1 C1 C2 C24 14.5(4) . .
Sn1 C1 C2 C24 179.5(2) . .
Ru1 C1 C2 C24 -119.8(3) . .
Rh1 C1 C2 C24 124.1(3) . .
Si1 C1 C2 C3 -170.56(19) . .
Sn1 C1 C2 C3 -5.5(3) . .
Ru1 C1 C2 C3 55.1(2) . .
Rh1 C1 C2 C3 -61.0(2) . .
Si1 C1 C2 Ru1 134.4(2) . .
Sn1 C1 C2 Ru1 -60.63(14) . .
Rh1 C1 C2 Ru1 -116.07(9) . .
Si1 C1 C2 Rh1 -109.58(19) . .
Sn1 C1 C2 Rh1 55.44(14) . .
Ru1 C1 C2 Rh1 116.07(9) . .
C1 C2 C3 C4 3.8(4) . .
C24 C2 C3 C4 178.9(2) . .
Ru1 C2 C3 C4 60.5(2) . .
Rh1 C2 C3 C4 -61.0(2) . .
C1 C2 C3 C30 -174.7(2) . .
C24 C2 C3 C30 0.4(4) . .
Ru1 C2 C3 C30 -118.0(2) . .
Rh1 C2 C3 C30 120.5(2) . .
C1 C2 C3 Ru1 -56.7(2) . .
C24 C2 C3 Ru1 118.4(2) . .
Rh1 C2 C3 Ru1 -121.53(10) . .
C1 C2 C3 Rh1 64.8(2) . .
C24 C2 C3 Rh1 -120.1(2) . .
Ru1 C2 C3 Rh1 121.53(10) . .
C30 C3 C4 Si2 -6.4(4) . .
C2 C3 C4 Si2 175.13(19) . .
Ru1 C3 C4 Si2 -126.3(2) . .
Rh1 C3 C4 Si2 116.1(2) . .
C30 C3 C4 Sn1 178.3(2) . .
C2 C3 C4 Sn1 -0.2(3) . .
Ru1 C3 C4 Sn1 58.36(14) . .
Rh1 C3 C4 Sn1 -59.23(14) . .
C30 C3 C4 Ru1 119.9(3) . .
C2 C3 C4 Ru1 -58.5(2) . .
Rh1 C3 C4 Ru1 -117.58(9) . .
C30 C3 C4 Rh1 -122.5(3) . .
C2 C3 C4 Rh1 59.1(2) . .
Ru1 C3 C4 Rh1 117.58(9) . .
C1 Sn1 C4 C3 -2.0(2) . .
Ru1 Sn1 C4 C3 -55.88(18) . .
Rh1 Sn1 C4 C3 57.54(18) . .
C1 Sn1 C4 Si2 -177.69(17) . .
Ru1 Sn1 C4 Si2 128.48(17) . .
Rh1 Sn1 C4 Si2 -118.10(16) . .
C1 Sn1 C4 Ru1 53.83(8) . .
Rh1 Sn1 C4 Ru1 113.42(8) . .
C1 Sn1 C4 Rh1 -59.59(8) . .
Ru1 Sn1 C4 Rh1 -113.42(8) . .
C4 C3 Rh1 C9 -45.7(2) . .
C30 C3 Rh1 C9 76.7(3) . .
C2 C3 Rh1 C9 -171.12(16) . .
Ru1 C3 Rh1 C9 -111.72(15) . .
C4 C3 Rh1 C8 10.2(4) . .
C30 C3 Rh1 C8 132.6(3) . .
C2 C3 Rh1 C8 -115.2(3) . .
Ru1 C3 Rh1 C8 -55.8(4) . .
C4 C3 Rh1 C5 -164.92(16) . .
C30 C3 Rh1 C5 -42.6(3) . .
C2 C3 Rh1 C5 69.65(18) . .
Ru1 C3 Rh1 C5 129.05(13) . .
C4 C3 Rh1 C12 -130.38(17) . .
C30 C3 Rh1 C12 -8.0(2) . .
C2 C3 Rh1 C12 104.19(16) . .
Ru1 C3 Rh1 C12 163.60(13) . .
C4 C3 Rh1 C2 125.4(2) . .
C30 C3 Rh1 C2 -112.2(3) . .
Ru1 C3 Rh1 C2 59.41(14) . .
C30 C3 Rh1 C4 122.4(3) . .
C2 C3 Rh1 C4 -125.4(2) . .
Ru1 C3 Rh1 C4 -66.02(16) . .
C4 C3 Rh1 C1 93.53(17) . .
C30 C3 Rh1 C1 -144.1(3) . .
C2 C3 Rh1 C1 -31.90(14) . .
Ru1 C3 Rh1 C1 27.51(10) . .
C4 C3 Rh1 Sn1 41.07(14) . .
C30 C3 Rh1 Sn1 163.4(2) . .
C2 C3 Rh1 Sn1 -84.36(14) . .
Ru1 C3 Rh1 Sn1 -24.95(9) . .
C1 C2 Rh1 C9 -86.8(6) . .
C24 C2 Rh1 C9 151.3(5) . .
C3 C2 Rh1 C9 37.6(7) . .
Ru1 C2 Rh1 C9 -20.7(7) . .
C1 C2 Rh1 C8 22.2(3) . .
C24 C2 Rh1 C8 -99.8(3) . .
C3 C2 Rh1 C8 146.6(2) . .
Ru1 C2 Rh1 C8 88.3(2) . .
C1 C2 Rh1 C5 111.47(17) . .
C24 C2 Rh1 C5 -10.5(3) . .
C3 C2 Rh1 C5 -124.13(16) . .
Ru1 C2 Rh1 C5 177.56(12) . .
C1 C2 Rh1 C12 150.20(17) . .
C24 C2 Rh1 C12 28.2(3) . .
C3 C2 Rh1 C12 -85.40(17) . .
Ru1 C2 Rh1 C12 -143.71(13) . .
C1 C2 Rh1 C3 -124.4(2) . .
C24 C2 Rh1 C3 113.6(3) . .
Ru1 C2 Rh1 C3 -58.31(15) . .
C1 C2 Rh1 C4 -92.79(17) . .
C24 C2 Rh1 C4 145.2(3) . .
C3 C2 Rh1 C4 31.61(15) . .
Ru1 C2 Rh1 C4 -26.70(11) . .
C24 C2 Rh1 C1 -122.0(3) . .
C3 C2 Rh1 C1 124.4(2) . .
Ru1 C2 Rh1 C1 66.09(16) . .
C1 C2 Rh1 Sn1 -38.76(14) . .
C24 C2 Rh1 Sn1 -160.7(2) . .
C3 C2 Rh1 Sn1 85.64(14) . .
Ru1 C2 Rh1 Sn1 27.32(9) . .
C3 C4 Rh1 C9 147.16(17) . .
Si2 C4 Rh1 C9 26.78(19) . .
Sn1 C4 Rh1 C9 -87.24(10) . .
Ru1 C4 Rh1 C9 -153.52(12) . .
C3 C4 Rh1 C8 -175.77(16) . .
Si2 C4 Rh1 C8 63.8(2) . .
Sn1 C4 Rh1 C8 -50.18(13) . .
Ru1 C4 Rh1 C8 -116.46(13) . .
C3 C4 Rh1 C5 30.2(3) . .
Si2 C4 Rh1 C5 -90.2(3) . .
Sn1 C4 Rh1 C5 155.8(2) . .
Ru1 C4 Rh1 C5 89.5(2) . .
C3 C4 Rh1 C12 61.12(19) . .
Si2 C4 Rh1 C12 -59.3(2) . .
Sn1 C4 Rh1 C12 -173.29(10) . .
Ru1 C4 Rh1 C12 120.43(13) . .
Si2 C4 Rh1 C3 -120.4(2) . .
Sn1 C4 Rh1 C3 125.60(17) . .
Ru1 C4 Rh1 C3 59.31(15) . .
C3 C4 Rh1 C2 -33.99(15) . .
Si2 C4 Rh1 C2 -154.4(2) . .
Sn1 C4 Rh1 C2 91.61(10) . .
Ru1 C4 Rh1 C2 25.33(10) . .
C3 C4 Rh1 C1 -71.39(16) . .
Si2 C4 Rh1 C1 168.22(19) . .
Sn1 C4 Rh1 C1 54.21(8) . .
Ru1 C4 Rh1 C1 -12.08(10) . .
C3 C4 Rh1 Sn1 -125.60(17) . .
Si2 C4 Rh1 Sn1 114.02(18) . .
Ru1 C4 Rh1 Sn1 -66.28(9) . .
C2 C1 Rh1 C9 162.14(19) . .
Si1 C1 Rh1 C9 -80.0(2) . .
Sn1 C1 Rh1 C9 34.0(2) . .
Ru1 C1 Rh1 C9 101.69(19) . .
C2 C1 Rh1 C8 -166.76(16) . .
Si1 C1 Rh1 C8 -48.93(18) . .
Sn1 C1 Rh1 C8 65.12(11) . .
Ru1 C1 Rh1 C8 132.79(12) . .
C2 C1 Rh1 C5 -79.32(18) . .
Si1 C1 Rh1 C5 38.51(18) . .
Sn1 C1 Rh1 C5 152.56(10) . .
Ru1 C1 Rh1 C5 -139.77(12) . .
C2 C1 Rh1 C12 -42.9(2) . .
Si1 C1 Rh1 C12 74.9(2) . .
Sn1 C1 Rh1 C12 -171.02(13) . .
Ru1 C1 Rh1 C12 -103.35(16) . .
C2 C1 Rh1 C3 34.70(16) . .
Si1 C1 Rh1 C3 152.53(18) . .
Sn1 C1 Rh1 C3 -93.42(10) . .
Ru1 C1 Rh1 C3 -25.75(10) . .
Si1 C1 Rh1 C2 117.8(2) . .
Sn1 C1 Rh1 C2 -128.12(18) . .
Ru1 C1 Rh1 C2 -60.45(15) . .
C2 C1 Rh1 C4 72.52(17) . .
Si1 C1 Rh1 C4 -169.65(17) . .
Sn1 C1 Rh1 C4 -55.60(9) . .
Ru1 C1 Rh1 C4 12.07(10) . .
C2 C1 Rh1 Sn1 128.12(18) . .
Si1 C1 Rh1 Sn1 -114.06(16) . .
Ru1 C1 Rh1 Sn1 67.67(8) . .
C1 Sn1 Rh1 C9 -160.15(12) . .
C4 Sn1 Rh1 C9 103.47(12) . .
Ru1 Sn1 Rh1 C9 151.31(9) . .
C1 Sn1 Rh1 C8 -122.80(12) . .
C4 Sn1 Rh1 C8 140.83(12) . .
Ru1 Sn1 Rh1 C8 -171.33(9) . .
C1 Sn1 Rh1 C5 -61.51(19) . .
C4 Sn1 Rh1 C5 -157.88(19) . .
Ru1 Sn1 Rh1 C5 -110.04(17) . .
C1 Sn1 Rh1 C12 136.0(5) . .
C4 Sn1 Rh1 C12 39.6(5) . .
Ru1 Sn1 Rh1 C12 87.4(5) . .
C1 Sn1 Rh1 C3 67.28(11) . .
C4 Sn1 Rh1 C3 -29.09(11) . .
Ru1 Sn1 Rh1 C3 18.75(7) . .
C1 Sn1 Rh1 C2 27.81(11) . .
C4 Sn1 Rh1 C2 -68.56(11) . .
Ru1 Sn1 Rh1 C2 -20.72(7) . .
C1 Sn1 Rh1 C4 96.37(12) . .
Ru1 Sn1 Rh1 C4 47.84(8) . .
C4 Sn1 Rh1 C1 -96.37(12) . .
Ru1 Sn1 Rh1 C1 -48.53(9) . .
C9 Rh1 C5 C12 -74.60(19) . .
C8 Rh1 C5 C12 -112.7(2) . .
C3 Rh1 C5 C12 65.7(2) . .
C2 Rh1 C5 C12 102.08(19) . .
C4 Rh1 C5 C12 45.9(3) . .
C1 Rh1 C5 C12 137.36(18) . .
Sn1 Rh1 C5 C12 -175.58(14) . .
C9 Rh1 C5 C6 43.3(2) . .
C8 Rh1 C5 C6 5.2(2) . .
C12 Rh1 C5 C6 117.9(3) . .
C3 Rh1 C5 C6 -176.4(2) . .
C2 Rh1 C5 C6 -140.0(2) . .
C4 Rh1 C5 C6 163.8(2) . .
C1 Rh1 C5 C6 -104.7(2) . .
Sn1 Rh1 C5 C6 -57.7(3) . .
C12 C5 C6 C7 92.5(4) . .
Rh1 C5 C6 C7 9.4(3) . .
C5 C6 C7 C8 -25.4(4) . .
C6 C7 C8 C9 -50.7(4) . .
C6 C7 C8 Rh1 30.4(3) . .
C5 Rh1 C8 C9 99.95(19) . .
C12 Rh1 C8 C9 65.42(19) . .
C3 Rh1 C8 C9 -75.8(4) . .
C2 Rh1 C8 C9 -163.76(19) . .
C4 Rh1 C8 C9 -68.6(2) . .
C1 Rh1 C8 C9 -150.18(17) . .
Sn1 Rh1 C8 C9 -105.70(17) . .
C9 Rh1 C8 C7 -119.4(3) . .
C5 Rh1 C8 C7 -19.4(2) . .
C12 Rh1 C8 C7 -54.0(2) . .
C3 Rh1 C8 C7 164.8(3) . .
C2 Rh1 C8 C7 76.9(3) . .
C4 Rh1 C8 C7 172.03(19) . .
C1 Rh1 C8 C7 90.4(2) . .
Sn1 Rh1 C8 C7 134.9(2) . .
C7 C8 C9 C10 -4.4(5) . .
Rh1 C8 C9 C10 -110.0(3) . .
C7 C8 C9 Rh1 105.6(3) . .
C5 Rh1 C9 C8 -75.73(19) . .
C12 Rh1 C9 C8 -112.7(2) . .
C3 Rh1 C9 C8 153.18(17) . .
C2 Rh1 C9 C8 122.1(6) . .
C4 Rh1 C9 C8 127.72(18) . .
C1 Rh1 C9 C8 49.8(3) . .
Sn1 Rh1 C9 C8 75.58(17) . .
C8 Rh1 C9 C10 117.7(3) . .
C5 Rh1 C9 C10 42.0(3) . .
C12 Rh1 C9 C10 5.0(2) . .
C3 Rh1 C9 C10 -89.1(3) . .
C2 Rh1 C9 C10 -120.2(6) . .
C4 Rh1 C9 C10 -114.6(2) . .
C1 Rh1 C9 C10 167.5(2) . .
Sn1 Rh1 C9 C10 -166.7(2) . .
C8 C9 C10 C11 92.8(4) . .
Rh1 C9 C10 C11 9.1(4) . .
C9 C10 C11 C12 -24.2(4) . .
C6 C5 C12 C11 -1.7(5) . .
Rh1 C5 C12 C11 106.8(3) . .
C6 C5 C12 Rh1 -108.5(3) . .
C10 C11 C12 C5 -53.8(4) . .
C10 C11 C12 Rh1 29.0(4) . .
C9 Rh1 C12 C5 101.0(2) . .
C8 Rh1 C12 C5 65.6(2) . .
C3 Rh1 C12 C5 -126.90(18) . .
C2 Rh1 C12 C5 -88.05(19) . .
C4 Rh1 C12 C5 -158.02(17) . .
C1 Rh1 C12 C5 -63.9(2) . .
Sn1 Rh1 C12 C5 166.2(4) . .
C9 Rh1 C12 C11 -18.8(2) . .
C8 Rh1 C12 C11 -54.2(2) . .
C5 Rh1 C12 C11 -119.9(3) . .
C3 Rh1 C12 C11 113.2(2) . .
C2 Rh1 C12 C11 152.1(2) . .
C4 Rh1 C12 C11 82.1(3) . .
C1 Rh1 C12 C11 176.2(2) . .
Sn1 Rh1 C12 C11 46.3(7) . .
C17 C13 C14 C15 1.0(3) . .
C42 C13 C14 C15 171.3(3) . .
Ru1 C13 C14 C15 -63.3(2) . .
C17 C13 C14 C43 -167.3(3) . .
C42 C13 C14 C43 3.0(5) . .
Ru1 C13 C14 C43 128.3(3) . .
C17 C13 C14 Ru1 64.3(2) . .
C42 C13 C14 Ru1 -125.4(3) . .
C13 C14 C15 C16 0.2(3) . .
C43 C14 C15 C16 168.1(3) . .
Ru1 C14 C15 C16 -61.2(2) . .
C13 C14 C15 C44 -168.8(3) . .
C43 C14 C15 C44 -0.9(5) . .
Ru1 C14 C15 C44 129.8(3) . .
C13 C14 C15 Ru1 61.4(2) . .
C43 C14 C15 Ru1 -130.7(3) . .
C14 C15 C16 C17 -1.3(3) . .
C44 C15 C16 C17 168.0(3) . .
Ru1 C15 C16 C17 -62.0(2) . .
C14 C15 C16 C45 -168.5(3) . .
C44 C15 C16 C45 0.7(5) . .
Ru1 C15 C16 C45 130.8(3) . .
C14 C15 C16 Ru1 60.7(2) . .
C44 C15 C16 Ru1 -130.0(3) . .
C15 C16 C17 C13 1.9(3) . .
C45 C16 C17 C13 169.3(3) . .
Ru1 C16 C17 C13 -61.0(2) . .
C15 C16 C17 C46 -162.6(3) . .
C45 C16 C17 C46 4.8(5) . .
Ru1 C16 C17 C46 134.5(3) . .
C15 C16 C17 Ru1 62.9(2) . .
C45 C16 C17 Ru1 -129.7(3) . .
C14 C13 C17 C16 -1.8(3) . .
C42 C13 C17 C16 -172.0(3) . .
Ru1 C13 C17 C16 62.6(2) . .
C14 C13 C17 C46 162.7(3) . .
C42 C13 C17 C46 -7.5(5) . .
Ru1 C13 C17 C46 -132.9(3) . .
C14 C13 C17 Ru1 -64.4(2) . .
C42 C13 C17 Ru1 125.5(3) . .
C2 C1 Si1 C19 51.0(3) . .
Sn1 C1 Si1 C19 -113.38(16) . .
Ru1 C1 Si1 C19 148.2(2) . .
Rh1 C1 Si1 C19 -29.28(18) . .
C2 C1 Si1 C18 -67.7(3) . .
Sn1 C1 Si1 C18 127.94(16) . .
Ru1 C1 Si1 C18 29.6(3) . .
Rh1 C1 Si1 C18 -147.96(15) . .
C2 C1 Si1 C20 170.7(2) . .
Sn1 C1 Si1 C20 6.3(2) . .
Ru1 C1 Si1 C20 -92.0(2) . .
Rh1 C1 Si1 C20 90.42(17) . .
C19 Si1 C20 C22 55.0(3) . .
C18 Si1 C20 C22 164.4(2) . .
C1 Si1 C20 C22 -65.0(3) . .
C19 Si1 C20 C21 178.6(2) . .
C18 Si1 C20 C21 -71.9(2) . .
C1 Si1 C20 C21 58.7(3) . .
C19 Si1 C20 C23 -62.8(2) . .
C18 Si1 C20 C23 46.7(3) . .
C1 Si1 C20 C23 177.3(2) . .
C1 C2 C24 C25 52.5(4) . .
C3 C2 C24 C25 -122.3(3) . .
Ru1 C2 C24 C25 -38.0(4) . .
Rh1 C2 C24 C25 151.1(2) . .
C1 C2 C24 C29 -126.9(3) . .
C3 C2 C24 C29 58.3(4) . .
Ru1 C2 C24 C29 142.5(2) . .
Rh1 C2 C24 C29 -28.3(4) . .
C29 C24 C25 C26 2.8(5) . .
C2 C24 C25 C26 -176.6(3) . .
C24 C25 C26 C27 -1.7(5) . .
C25 C26 C27 C28 -0.2(5) . .
C26 C27 C28 C29 1.0(5) . .
C27 C28 C29 C24 0.1(5) . .
C25 C24 C29 C28 -2.0(4) . .
C2 C24 C29 C28 177.4(3) . .
C4 C3 C30 C31 -117.6(3) . .
C2 C3 C30 C31 60.8(4) . .
Ru1 C3 C30 C31 -23.9(4) . .
Rh1 C3 C30 C31 146.8(2) . .
C4 C3 C30 C35 60.0(4) . .
C2 C3 C30 C35 -121.6(3) . .
Ru1 C3 C30 C35 153.7(2) . .
Rh1 C3 C30 C35 -35.6(4) . .
C35 C30 C31 C32 -2.9(5) . .
C3 C30 C31 C32 174.8(3) . .
C30 C31 C32 C33 1.4(5) . .
C31 C32 C33 C34 0.7(6) . .
C32 C33 C34 C35 -1.3(5) . .
C33 C34 C35 C30 -0.3(5) . .
C31 C30 C35 C34 2.3(5) . .
C3 C30 C35 C34 -175.3(3) . .
C3 C4 Si2 C36 52.5(3) . .
Sn1 C4 Si2 C36 -132.37(16) . .
Ru1 C4 Si2 C36 -39.6(2) . .
Rh1 C4 Si2 C36 140.05(17) . .
C3 C4 Si2 C37 -66.0(3) . .
Sn1 C4 Si2 C37 109.11(17) . .
Ru1 C4 Si2 C37 -158.08(19) . .
Rh1 C4 Si2 C37 21.5(2) . .
C3 C4 Si2 C38 176.5(2) . .
Sn1 C4 Si2 C38 -8.4(2) . .
Ru1 C4 Si2 C38 84.4(2) . .
Rh1 C4 Si2 C38 -95.98(18) . .
C36 Si2 C38 C41 -168.2(2) . .
C4 Si2 C38 C41 66.7(3) . .
C37 Si2 C38 C41 -55.9(3) . .
C36 Si2 C38 C39 67.6(3) . .
C4 Si2 C38 C39 -57.4(3) . .
C37 Si2 C38 C39 179.9(2) . .
C36 Si2 C38 C40 -49.7(3) . .
C4 Si2 C38 C40 -174.8(2) . .
C37 Si2 C38 C40 62.6(3) . .
C47 C48 O1 C48 -83(100) . 3_655
C47 C48 O1 C50 176.7(11) . 3_655
C47 C48 O1 C50 -3.3(11) . .
C48 O1 C50 C49 0.7(11) . .
C48 O1 C50 C49 -179.3(11) 3_655 .
C50 O1 C50 C49 -164(88) 3_655 .
C17 C13 Ru1 C3 38.0(5) . .
C14 C13 Ru1 C3 153.4(4) . .
C42 C13 Ru1 C3 -84.8(6) . .
C14 C13 Ru1 C17 115.4(3) . .
C42 C13 Ru1 C17 -122.9(4) . .
C17 C13 Ru1 C14 -115.4(3) . .
C42 C13 Ru1 C14 121.8(4) . .
C17 C13 Ru1 C2 -165.1(2) . .
C14 C13 Ru1 C2 -49.7(3) . .
C42 C13 Ru1 C2 72.1(4) . .
C17 C13 Ru1 C16 -36.66(18) . .
C14 C13 Ru1 C16 78.7(2) . .
C42 C13 Ru1 C16 -159.5(4) . .
C17 C13 Ru1 C15 -78.4(2) . .
C14 C13 Ru1 C15 36.96(18) . .
C42 C13 Ru1 C15 158.7(4) . .
C17 C13 Ru1 C1 166.26(17) . .
C14 C13 Ru1 C1 -78.4(2) . .
C42 C13 Ru1 C1 43.4(4) . .
C17 C13 Ru1 C4 67.9(2) . .
C14 C13 Ru1 C4 -176.76(17) . .
C42 C13 Ru1 C4 -55.0(4) . .
C17 C13 Ru1 Sn1 115.15(17) . .
C14 C13 Ru1 Sn1 -129.47(17) . .
C42 C13 Ru1 Sn1 -7.7(3) . .
C4 C3 Ru1 C13 38.6(5) . .
C30 C3 Ru1 C13 -83.5(5) . .
C2 C3 Ru1 C13 164.3(4) . .
Rh1 C3 Ru1 C13 104.7(4) . .
C4 C3 Ru1 C17 68.1(2) . .
C30 C3 Ru1 C17 -53.9(3) . .
C2 C3 Ru1 C17 -166.13(17) . .
Rh1 C3 Ru1 C17 134.29(14) . .
C4 C3 Ru1 C14 179.1(2) . .
C30 C3 Ru1 C14 57.1(4) . .
C2 C3 Ru1 C14 -55.2(3) . .
Rh1 C3 Ru1 C14 -114.7(2) . .
C4 C3 Ru1 C2 -125.7(2) . .
C30 C3 Ru1 C2 112.2(3) . .
Rh1 C3 Ru1 C2 -59.58(15) . .
C4 C3 Ru1 C16 106.81(18) . .
C30 C3 Ru1 C16 -15.2(3) . .
C2 C3 Ru1 C16 -127.46(16) . .
Rh1 C3 Ru1 C16 172.96(12) . .
C4 C3 Ru1 C15 147.14(17) . .
C30 C3 Ru1 C15 25.1(3) . .
C2 C3 Ru1 C15 -87.14(18) . .
Rh1 C3 Ru1 C15 -146.72(12) . .
C4 C3 Ru1 C1 -95.03(18) . .
C30 C3 Ru1 C1 142.9(2) . .
C2 C3 Ru1 C1 30.70(15) . .
Rh1 C3 Ru1 C1 -28.88(11) . .
C30 C3 Ru1 C4 -122.0(3) . .
C2 C3 Ru1 C4 125.7(2) . .
Rh1 C3 Ru1 C4 66.14(16) . .
C4 C3 Ru1 Sn1 -40.99(15) . .
C30 C3 Ru1 Sn1 -163.0(2) . .
C2 C3 Ru1 Sn1 84.73(14) . .
Rh1 C3 Ru1 Sn1 25.15(9) . .
C16 C17 Ru1 C13 -118.0(3) . .
C46 C17 Ru1 C13 119.5(5) . .
C16 C17 Ru1 C3 73.6(2) . .
C13 C17 Ru1 C3 -168.40(17) . .
C46 C17 Ru1 C3 -48.9(5) . .
C16 C17 Ru1 C14 -79.4(2) . .
C13 C17 Ru1 C14 38.65(18) . .
C46 C17 Ru1 C14 158.2(5) . .
C16 C17 Ru1 C2 33.3(5) . .
C13 C17 Ru1 C2 151.4(4) . .
C46 C17 Ru1 C2 -89.1(6) . .
C13 C17 Ru1 C16 118.0(3) . .
C46 C17 Ru1 C16 -122.4(5) . .
C16 C17 Ru1 C15 -37.40(18) . .
C13 C17 Ru1 C15 80.63(19) . .
C46 C17 Ru1 C15 -159.8(5) . .
C16 C17 Ru1 C1 -148.5(2) . .
C13 C17 Ru1 C1 -30.5(4) . .
C46 C17 Ru1 C1 89.1(5) . .
C16 C17 Ru1 C4 110.12(19) . .
C13 C17 Ru1 C4 -131.84(18) . .
C46 C17 Ru1 C4 -12.3(5) . .
C16 C17 Ru1 Sn1 167.25(16) . .
C13 C17 Ru1 Sn1 -74.71(18) . .
C46 C17 Ru1 Sn1 44.8(4) . .
C15 C14 Ru1 C13 117.4(3) . .
C43 C14 Ru1 C13 -118.1(4) . .
C15 C14 Ru1 C3 -47.6(3) . .
C13 C14 Ru1 C3 -165.0(2) . .
C43 C14 Ru1 C3 76.9(4) . .
C15 C14 Ru1 C17 78.7(2) . .
C13 C14 Ru1 C17 -38.6(2) . .
C43 C14 Ru1 C17 -156.8(4) . .
C15 C14 Ru1 C2 -86.2(2) . .
C13 C14 Ru1 C2 156.43(19) . .
C43 C14 Ru1 C2 38.3(4) . .
C15 C14 Ru1 C16 36.77(18) . .
C13 C14 Ru1 C16 -80.6(2) . .
C43 C14 Ru1 C16 161.2(4) . .
C13 C14 Ru1 C15 -117.4(3) . .
C43 C14 Ru1 C15 124.5(4) . .
C15 C14 Ru1 C1 -124.46(18) . .
C13 C14 Ru1 C1 118.15(19) . .
C43 C14 Ru1 C1 0.0(3) . .
C15 C14 Ru1 C4 129.7(5) . .
C13 C14 Ru1 C4 12.3(6) . .
C43 C14 Ru1 C4 -105.8(6) . .
C15 C14 Ru1 Sn1 179.18(14) . .
C13 C14 Ru1 Sn1 61.8(2) . .
C43 C14 Ru1 Sn1 -56.3(3) . .
C1 C2 Ru1 C13 -42.6(3) . .
C24 C2 Ru1 C13 75.9(4) . .
C3 C2 Ru1 C13 -171.2(2) . .
Rh1 C2 Ru1 C13 -112.1(2) . .
C1 C2 Ru1 C3 128.7(2) . .
C24 C2 Ru1 C3 -112.8(3) . .
Rh1 C2 Ru1 C3 59.18(14) . .
C1 C2 Ru1 C17 178.8(4) . .
C24 C2 Ru1 C17 -62.7(5) . .
C3 C2 Ru1 C17 50.1(5) . .
Rh1 C2 Ru1 C17 109.3(4) . .
C1 C2 Ru1 C14 -76.06(18) . .
C24 C2 Ru1 C14 42.4(3) . .
C3 C2 Ru1 C14 155.28(16) . .
Rh1 C2 Ru1 C14 -145.55(12) . .
C1 C2 Ru1 C16 -155.26(16) . .
C24 C2 Ru1 C16 -36.8(3) . .
C3 C2 Ru1 C16 76.08(19) . .
Rh1 C2 Ru1 C16 135.25(13) . .
C1 C2 Ru1 C15 -116.67(16) . .
C24 C2 Ru1 C15 1.8(3) . .
C3 C2 Ru1 C15 114.67(16) . .
Rh1 C2 Ru1 C15 173.84(11) . .
C24 C2 Ru1 C1 118.5(3) . .
C3 C2 Ru1 C1 -128.7(2) . .
Rh1 C2 Ru1 C1 -69.49(16) . .
C1 C2 Ru1 C4 96.65(17) . .
C24 C2 Ru1 C4 -144.9(3) . .
C3 C2 Ru1 C4 -32.01(15) . .
Rh1 C2 Ru1 C4 27.16(11) . .
C1 C2 Ru1 Sn1 41.92(14) . .
C24 C2 Ru1 Sn1 160.4(2) . .
C3 C2 Ru1 Sn1 -86.74(14) . .
Rh1 C2 Ru1 Sn1 -27.57(9) . .
C17 C16 Ru1 C13 37.45(19) . .
C15 C16 Ru1 C13 -79.6(2) . .
C45 C16 Ru1 C13 157.8(4) . .
C17 C16 Ru1 C3 -127.44(19) . .
C15 C16 Ru1 C3 115.51(18) . .
C45 C16 Ru1 C3 -7.1(4) . .
C15 C16 Ru1 C17 -117.1(3) . .
C45 C16 Ru1 C17 120.3(4) . .
C17 C16 Ru1 C14 80.3(2) . .
C15 C16 Ru1 C14 -36.77(17) . .
C45 C16 Ru1 C14 -159.4(4) . .
C17 C16 Ru1 C2 -169.99(18) . .
C15 C16 Ru1 C2 73.0(2) . .
C45 C16 Ru1 C2 -49.7(4) . .
C17 C16 Ru1 C15 117.1(3) . .
C45 C16 Ru1 C15 -122.6(4) . .
C17 C16 Ru1 C1 142.7(3) . .
C15 C16 Ru1 C1 25.6(4) . .
C45 C16 Ru1 C1 -97.0(4) . .
C17 C16 Ru1 C4 -86.7(2) . .
C15 C16 Ru1 C4 156.29(17) . .
C45 C16 Ru1 C4 33.7(4) . .
C17 C16 Ru1 Sn1 -22.2(3) . .
C15 C16 Ru1 Sn1 -139.28(16) . .
C45 C16 Ru1 Sn1 98.1(4) . .
C14 C15 Ru1 C13 -37.84(18) . .
C16 C15 Ru1 C13 80.4(2) . .
C44 C15 Ru1 C13 -159.9(4) . .
C14 C15 Ru1 C3 157.63(17) . .
C16 C15 Ru1 C3 -84.1(2) . .
C44 C15 Ru1 C3 35.5(4) . .
C14 C15 Ru1 C17 -80.8(2) . .
C16 C15 Ru1 C17 37.46(19) . .
C44 C15 Ru1 C17 157.1(4) . .
C16 C15 Ru1 C14 118.3(3) . .
C44 C15 Ru1 C14 -122.1(4) . .
C14 C15 Ru1 C2 113.38(18) . .
C16 C15 Ru1 C2 -128.36(19) . .
C44 C15 Ru1 C2 -8.7(3) . .
C14 C15 Ru1 C16 -118.3(3) . .
C44 C15 Ru1 C16 119.6(4) . .
C14 C15 Ru1 C1 72.2(2) . .
C16 C15 Ru1 C1 -169.56(18) . .
C44 C15 Ru1 C1 -49.9(3) . .
C14 C15 Ru1 C4 -162.4(2) . .
C16 C15 Ru1 C4 -44.2(3) . .
C44 C15 Ru1 C4 75.5(4) . .
C14 C15 Ru1 Sn1 -1.8(3) . .
C16 C15 Ru1 Sn1 116.5(2) . .
C44 C15 Ru1 Sn1 -123.9(3) . .
C2 C1 Ru1 C13 159.55(16) . .
Si1 C1 Ru1 C13 40.4(3) . .
Sn1 C1 Ru1 C13 -75.81(12) . .
Rh1 C1 Ru1 C13 -141.88(11) . .
C2 C1 Ru1 C3 -32.58(15) . .
Si1 C1 Ru1 C3 -151.8(2) . .
Sn1 C1 Ru1 C3 92.06(10) . .
Rh1 C1 Ru1 C3 25.99(10) . .
C2 C1 Ru1 C17 -179.3(2) . .
Si1 C1 Ru1 C17 61.5(4) . .
Sn1 C1 Ru1 C17 -54.6(3) . .
Rh1 C1 Ru1 C17 -120.7(2) . .
C2 C1 Ru1 C14 120.64(16) . .
Si1 C1 Ru1 C14 1.5(2) . .
Sn1 C1 Ru1 C14 -114.72(10) . .
Rh1 C1 Ru1 C14 179.21(10) . .
Si1 C1 Ru1 C2 -119.2(3) . .
Sn1 C1 Ru1 C2 124.64(17) . .
Rh1 C1 Ru1 C2 58.57(14) . .
C2 C1 Ru1 C16 65.6(4) . .
Si1 C1 Ru1 C16 -53.6(4) . .
Sn1 C1 Ru1 C16 -169.8(3) . .
Rh1 C1 Ru1 C16 124.2(3) . .
C2 C1 Ru1 C15 83.88(18) . .
Si1 C1 Ru1 C15 -35.3(3) . .
Sn1 C1 Ru1 C15 -151.48(10) . .
Rh1 C1 Ru1 C15 142.45(11) . .
C2 C1 Ru1 C4 -70.78(16) . .
Si1 C1 Ru1 C4 170.0(2) . .
Sn1 C1 Ru1 C4 53.86(9) . .
Rh1 C1 Ru1 C4 -12.21(10) . .
C2 C1 Ru1 Sn1 -124.64(17) . .
Si1 C1 Ru1 Sn1 116.2(2) . .
Rh1 C1 Ru1 Sn1 -66.07(8) . .
C3 C4 Ru1 C13 -168.13(18) . .
Si2 C4 Ru1 C13 -48.7(3) . .
Sn1 C4 Ru1 C13 65.48(16) . .
Rh1 C4 Ru1 C13 131.66(14) . .
Si2 C4 Ru1 C3 119.5(3) . .
Sn1 C4 Ru1 C3 -126.39(18) . .
Rh1 C4 Ru1 C3 -60.21(15) . .
C3 C4 Ru1 C17 -131.00(18) . .
Si2 C4 Ru1 C17 -11.5(2) . .
Sn1 C4 Ru1 C17 102.62(12) . .
Rh1 C4 Ru1 C17 168.79(12) . .
C3 C4 Ru1 C14 -178.1(5) . .
Si2 C4 Ru1 C14 -58.6(6) . .
Sn1 C4 Ru1 C14 55.5(6) . .
Rh1 C4 Ru1 C14 121.7(5) . .
C3 C4 Ru1 C2 34.42(16) . .
Si2 C4 Ru1 C2 153.9(2) . .
Sn1 C4 Ru1 C2 -91.96(10) . .
Rh1 C4 Ru1 C2 -25.78(11) . .
C3 C4 Ru1 C16 -91.30(19) . .
Si2 C4 Ru1 C16 28.2(2) . .
Sn1 C4 Ru1 C16 142.32(11) . .
Rh1 C4 Ru1 C16 -151.51(12) . .
C3 C4 Ru1 C15 -63.0(3) . .
Si2 C4 Ru1 C15 56.4(3) . .
Sn1 C4 Ru1 C15 170.58(16) . .
Rh1 C4 Ru1 C15 -123.24(18) . .
C3 C4 Ru1 C1 72.99(17) . .
Si2 C4 Ru1 C1 -167.6(2) . .
Sn1 C4 Ru1 C1 -53.40(9) . .
Rh1 C4 Ru1 C1 12.78(11) . .
C3 C4 Ru1 Sn1 126.39(18) . .
Si2 C4 Ru1 Sn1 -114.2(2) . .
Rh1 C4 Ru1 Sn1 66.18(9) . .
C1 Sn1 Ru1 C13 122.69(13) . .
C4 Sn1 Ru1 C13 -136.03(13) . .
Rh1 Sn1 Ru1 C13 174.87(9) . .
C1 Sn1 Ru1 C3 -71.65(11) . .
C4 Sn1 Ru1 C3 29.63(11) . .
Rh1 Sn1 Ru1 C3 -19.47(7) . .
C1 Sn1 Ru1 C17 159.30(13) . .
C4 Sn1 Ru1 C17 -99.42(13) . .
Rh1 Sn1 Ru1 C17 -148.52(10) . .
C1 Sn1 Ru1 C14 89.67(12) . .
C4 Sn1 Ru1 C14 -169.05(13) . .
Rh1 Sn1 Ru1 C14 141.85(9) . .
C1 Sn1 Ru1 C2 -30.81(11) . .
C4 Sn1 Ru1 C2 70.47(11) . .
Rh1 Sn1 Ru1 C2 21.37(7) . .
C1 Sn1 Ru1 C16 173.47(17) . .
C4 Sn1 Ru1 C16 -85.25(17) . .
Rh1 Sn1 Ru1 C16 -134.35(15) . .
C1 Sn1 Ru1 C15 90.9(2) . .
C4 Sn1 Ru1 C15 -167.8(2) . .
Rh1 Sn1 Ru1 C15 143.1(2) . .
C4 Sn1 Ru1 C1 101.28(12) . .
Rh1 Sn1 Ru1 C1 52.18(8) . .
C1 Sn1 Ru1 C4 -101.28(12) . .
Rh1 Sn1 Ru1 C4 -49.10(9) . .
